data_8107158
loop_
_publ_author_name
'Jian, Jinzhen'
'Ye, Jianghai'
'Luo, Guoyong'
'Lang, Tianqiong'

_publ_section_title
;
 The crystal structure of
 N-(2&#x2032;-hydroxymethyl-5&#x2032;-phenyl-3&#x2032;,4&#x2032;-dihydro-[1,1&#x2032;:3&#x2032;,1&#x2033;-terphenyl]-
 1&#x2032;(2&#x2032;H)-yl)-P,P-diphenylphosphinic amide, C37H34NO2P
;
_journal_issue 4
_journal_name_full 'Zeitschrift f\"ur Kristallographie - New Crystal Structures'
_journal_page_first 579
_journal_page_last 581
_journal_paper_doi 10.1515/ncrs-2022-0157
_journal_volume 237
_journal_year 2022
_chemical_formula_moiety 'C37 H34 N O2 P'
_chemical_formula_sum 'C37 H34 N O2 P'
_chemical_formula_weight 555.62
_space_group_crystal_system monoclinic
_space_group_IT_number 14
_space_group_name_Hall '-P 2ybc'
_space_group_name_H-M_alt 'P 1 21/c 1'
_atom_sites_solution_hydrogens mixed
_cell_angle_alpha 90
_cell_angle_beta 102.4620(10)
_cell_angle_gamma 90
_cell_formula_units_Z 4
_cell_length_a 9.3479(3)
_cell_length_b 23.0805(8)
_cell_length_c 13.7819(5)
_cell_measurement_reflns_used 9858
_cell_measurement_temperature 300(2)
_cell_measurement_theta_max 30.48
_cell_measurement_theta_min 2.57
_cell_volume 2903.45(17)
_computing_molecular_graphics 'Olex2 (Dolomanov et al., 2009)'
_computing_publication_material 'Olex2 (Dolomanov et al., 2009)'
_computing_structure_refinement 'ShelXL (Sheldrick, 2015)'
_computing_structure_solution 'SHELXT 2014/5 (Sheldrick, 2014)'
_diffrn_ambient_temperature 299.99
_diffrn_measured_fraction_theta_full 0.996
_diffrn_measured_fraction_theta_max 0.997
_diffrn_measurement_device_type 'Bruker APEX-II CCD'
_diffrn_measurement_method '\f and \w scans'
_diffrn_radiation_type MoK\a
_diffrn_radiation_wavelength 0.71073
_diffrn_reflns_av_R_equivalents 0.0292
_diffrn_reflns_av_unetI/netI 0.0196
_diffrn_reflns_Laue_measured_fraction_full 0.996
_diffrn_reflns_Laue_measured_fraction_max 0.997
_diffrn_reflns_limit_h_max 13
_diffrn_reflns_limit_h_min -13
_diffrn_reflns_limit_k_max 32
_diffrn_reflns_limit_k_min -32
_diffrn_reflns_limit_l_max 19
_diffrn_reflns_limit_l_min -19
_diffrn_reflns_number 48573
_diffrn_reflns_point_group_measured_fraction_full 0.996
_diffrn_reflns_point_group_measured_fraction_max 0.997
_diffrn_reflns_theta_full 25.242
_diffrn_reflns_theta_max 30.529
_diffrn_reflns_theta_min 2.567
_diffrn_standards_number 0
_exptl_absorpt_coefficient_mu 0.130
_exptl_absorpt_correction_type none
_exptl_crystal_colour white
_exptl_crystal_density_diffrn 1.271
_exptl_crystal_description needle
_exptl_crystal_F_000 1176
_exptl_crystal_size_max 0.23
_exptl_crystal_size_mid 0.16
_exptl_crystal_size_min 0.12
_refine_diff_density_max 0.468
_refine_diff_density_min -0.507
_refine_diff_density_rms 0.042
_refine_ls_extinction_coef .
_refine_ls_extinction_method none
_refine_ls_goodness_of_fit_ref 1.033
_refine_ls_hydrogen_treatment constr
_refine_ls_matrix_type full
_refine_ls_number_parameters 372
_refine_ls_number_reflns 8868
_refine_ls_number_restraints 0
_refine_ls_restrained_S_all 1.033
_refine_ls_R_factor_all 0.0608
_refine_ls_R_factor_gt 0.0458
_refine_ls_shift/su_max 0.001
_refine_ls_shift/su_mean 0.000
_refine_ls_structure_factor_coef Fsqd
_refine_ls_weighting_details 'w=1/[\s^2^(Fo^2^)+(0.0640P)^2^+0.7698P] where P=(Fo^2^+2Fc^2^)/3'
_refine_ls_weighting_scheme calc
_refine_ls_wR_factor_gt 0.1207
_refine_ls_wR_factor_ref 0.1309
_reflns_Friedel_coverage 0.000
_reflns_Friedel_fraction_full .
_reflns_Friedel_fraction_max .
_reflns_number_gt 6976
_reflns_number_total 8868
_reflns_threshold_expression 'I > 2\s(I)'
_cod_data_source_file suppl_j_ncrs-2022-0157_suppl.cif
_cod_data_source_block a_a
_cod_original_cell_volume 2903.44(17)
_cod_database_code 8107158
_shelx_space_group_comment
;
The symmetry employed for this shelxl refinement is uniquely defined
by the following loop, which should always be used as a source of
symmetry information in preference to the above space-group names.
They are only intended as comments.
;
_olex2_refinement_description
;
1. Fixed Uiso
 At 1.2 times of:
  All C(H) groups, All C(H,H) groups, All N(H) groups
 At 1.5 times of:
  All O(H) groups
2.a Riding coordinates:
 N1(H1)
2.b Ternary CH refined with riding coordinates:
 C2(H2A), C3(H3)
2.c Secondary CH2 refined with riding coordinates:
 C4(H4A,H4B), C7(H7A,H7B)
2.d Aromatic/amide H refined with riding coordinates:
 C6(H6), C9(H9), C10(H10), C11(H11), C12(H12), C13(H13), C15(H15), C16(H16),
 C17(H17), C18(H18), C19(H19), C21(H21), C22(H22), C23(H23), C24(H24), C25(H25),
  C27(H27), C28(H28), C29(H29), C30(H30), C31(H31), C33(H33), C34(H34),
 C35(H35), C36(H36), C37(H37)
2.e Idealised tetrahedral OH refined as rotating group with stretchable bonds:
 O2(H2)
;
_olex2_submission_special_instructions 'No special instructions were received'

loop_
_space_group_symop_operation_xyz
'x, y, z'
'-x, y+1/2, -z+1/2'
'-x, -y, -z'
'x, -y-1/2, z-1/2'

loop_
_atom_site_label
_atom_site_type_symbol
_atom_site_fract_x
_atom_site_fract_y
_atom_site_fract_z
_atom_site_U_iso_or_equiv
_atom_site_adp_type
_atom_site_occupancy
_atom_site_site_symmetry_order
_atom_site_calc_flag
_atom_site_refinement_flags_posn
_atom_site_refinement_flags_adp
_atom_site_refinement_flags_occupancy
_atom_site_disorder_assembly
_atom_site_disorder_group
P1 P 0.56110(3) 0.25128(2) 0.59713(2) 0.02851(8) Uani 1 1 d . . . . .
O1 O 0.59335(11) 0.23536(4) 0.70377(7) 0.0392(2) Uani 1 1 d . . . . .
O2 O 0.79206(14) 0.24872(4) 0.37462(8) 0.0464(3) Uani 1 1 d . . . . .
H2 H 0.7372(19) 0.2644(6) 0.3229(17) 0.070 Uiso 1 1 calc GR . . . .
N1 N 0.70491(11) 0.25796(4) 0.54820(8) 0.0303(2) Uani 1 1 d . . . . .
H1 H 0.6749 0.2663 0.4863 0.036 Uiso 1 1 d R . . . .
C1 C 0.83957(12) 0.29181(5) 0.58658(8) 0.0278(2) Uani 1 1 d . . . . .
C2 C 0.88036(13) 0.32603(5) 0.49880(8) 0.0297(2) Uani 1 1 d . . . . .
H2A H 0.9723 0.3463 0.5261 0.036 Uiso 1 1 calc R . . . .
C3 C 0.76388(14) 0.37312(5) 0.46416(9) 0.0325(2) Uani 1 1 d . . . . .
H3 H 0.6684 0.3538 0.4474 0.039 Uiso 1 1 calc R . . . .
C4 C 0.75934(19) 0.41587(6) 0.54889(10) 0.0448(3) Uani 1 1 d . . . . .
H4A H 0.8340 0.4451 0.5495 0.054 Uiso 1 1 calc R . . . .
H4B H 0.6651 0.4353 0.5347 0.054 Uiso 1 1 calc R . . . .
C5 C 0.78232(13) 0.38952(5) 0.65068(9) 0.0319(2) Uani 1 1 d . . . . .
C6 C 0.81453(13) 0.33367(5) 0.66584(9) 0.0302(2) Uani 1 1 d . . . . .
H6 H 0.8222 0.3193 0.7298 0.036 Uiso 1 1 calc R . . . .
C7 C 0.90975(15) 0.28699(6) 0.41500(10) 0.0379(3) Uani 1 1 d . . . . .
H7A H 0.9296 0.3113 0.3620 0.045 Uiso 1 1 calc R . . . .
H7B H 0.9969 0.2642 0.4403 0.045 Uiso 1 1 calc R . . . .
C8 C 0.78408(15) 0.40530(5) 0.37238(9) 0.0342(2) Uani 1 1 d . . . . .
C9 C 0.90389(19) 0.44098(7) 0.37350(13) 0.0516(4) Uani 1 1 d . . . . .
H9 H 0.9740 0.4455 0.4321 0.062 Uiso 1 1 calc R . . . .
C10 C 0.9207(3) 0.46992(8) 0.28859(16) 0.0683(5) Uani 1 1 d . . . . .
H10 H 1.0018 0.4936 0.2907 0.082 Uiso 1 1 calc R . . . .
C11 C 0.8189(3) 0.46387(8) 0.20193(14) 0.0699(6) Uani 1 1 d . . . . .
H11 H 0.8305 0.4834 0.1451 0.084 Uiso 1 1 calc R . . . .
C12 C 0.7001(3) 0.42913(9) 0.19910(13) 0.0704(6) Uani 1 1 d . . . . .
H12 H 0.6304 0.4252 0.1401 0.084 Uiso 1 1 calc R . . . .
C13 C 0.68234(19) 0.39958(7) 0.28360(11) 0.0505(4) Uani 1 1 d . . . . .
H13 H 0.6013 0.3757 0.2805 0.061 Uiso 1 1 calc R . . . .
C14 C 0.77056(14) 0.42820(5) 0.73505(10) 0.0350(3) Uani 1 1 d . . . . .
C15 C 0.8421(2) 0.41496(8) 0.83125(12) 0.0576(4) Uani 1 1 d . . . . .
H15 H 0.8956 0.3808 0.8431 0.069 Uiso 1 1 calc R . . . .
C16 C 0.8361(3) 0.45118(10) 0.91033(14) 0.0758(6) Uani 1 1 d . . . . .
H16 H 0.8854 0.4411 0.9741 0.091 Uiso 1 1 calc R . . . .
C17 C 0.7582(3) 0.50176(9) 0.89502(15) 0.0708(6) Uani 1 1 d . . . . .
H17 H 0.7539 0.5261 0.9481 0.085 Uiso 1 1 calc R . . . .
C18 C 0.6869(2) 0.51589(7) 0.80129(16) 0.0646(5) Uani 1 1 d . . . . .
H18 H 0.6339 0.5503 0.7904 0.078 Uiso 1 1 calc R . . . .
C19 C 0.69195(19) 0.47969(6) 0.72125(13) 0.0495(4) Uani 1 1 d . . . . .
H19 H 0.6421 0.4901 0.6578 0.059 Uiso 1 1 calc R . . . .
C20 C 0.96627(13) 0.25165(5) 0.63421(9) 0.0299(2) Uani 1 1 d . . . . .
C21 C 1.09640(15) 0.27582(6) 0.68732(10) 0.0401(3) Uani 1 1 d . . . . .
H21 H 1.1047 0.3159 0.6931 0.048 Uiso 1 1 calc R . . . .
C22 C 1.21365(16) 0.24137(7) 0.73160(11) 0.0463(3) Uani 1 1 d . . . . .
H22 H 1.2995 0.2582 0.7670 0.056 Uiso 1 1 calc R . . . .
C23 C 1.20252(17) 0.18199(7) 0.72292(12) 0.0492(4) Uani 1 1 d . . . . .
H23 H 1.2815 0.1586 0.7515 0.059 Uiso 1 1 calc R . . . .
C24 C 1.07467(18) 0.15738(7) 0.67197(13) 0.0507(4) Uani 1 1 d . . . . .
H24 H 1.0670 0.1173 0.6668 0.061 Uiso 1 1 calc R . . . .
C25 C 0.95680(16) 0.19179(6) 0.62802(11) 0.0414(3) Uani 1 1 d . . . . .
H25 H 0.8706 0.1745 0.5941 0.050 Uiso 1 1 calc R . . . .
C26 C 0.45234(13) 0.31694(5) 0.57847(9) 0.0324(2) Uani 1 1 d . . . . .
C27 C 0.43792(15) 0.35074(6) 0.65915(11) 0.0402(3) Uani 1 1 d . . . . .
H27 H 0.4812 0.3389 0.7233 0.048 Uiso 1 1 calc R . . . .
C28 C 0.35907(18) 0.40219(7) 0.64452(13) 0.0515(4) Uani 1 1 d . . . . .
H28 H 0.3510 0.4249 0.6988 0.062 Uiso 1 1 calc R . . . .
C29 C 0.29288(19) 0.41965(7) 0.55007(14) 0.0568(4) Uani 1 1 d . . . . .
H29 H 0.2392 0.4539 0.5407 0.068 Uiso 1 1 calc R . . . .
C30 C 0.3059(2) 0.38666(8) 0.46969(13) 0.0578(4) Uani 1 1 d . . . . .
H30 H 0.2610 0.3986 0.4059 0.069 Uiso 1 1 calc R . . . .
C31 C 0.38600(17) 0.33539(6) 0.48345(11) 0.0457(3) Uani 1 1 d . . . . .
H31 H 0.3952 0.3133 0.4287 0.055 Uiso 1 1 calc R . . . .
C32 C 0.45469(14) 0.19817(5) 0.51586(9) 0.0333(2) Uani 1 1 d . . . . .
C33 C 0.30286(16) 0.19866(7) 0.50195(11) 0.0443(3) Uani 1 1 d . . . . .
H33 H 0.2571 0.2273 0.5317 0.053 Uiso 1 1 calc R . . . .
C34 C 0.21953(19) 0.15660(8) 0.44398(13) 0.0566(4) Uani 1 1 d . . . . .
H34 H 0.1180 0.1573 0.4347 0.068 Uiso 1 1 calc R . . . .
C35 C 0.2854(2) 0.11405(7) 0.40040(12) 0.0554(4) Uani 1 1 d . . . . .
H35 H 0.2286 0.0862 0.3612 0.066 Uiso 1 1 calc R . . . .
C36 C 0.4360(2) 0.11230(7) 0.41438(13) 0.0552(4) Uani 1 1 d . . . . .
H36 H 0.4807 0.0830 0.3854 0.066 Uiso 1 1 calc R . . . .
C37 C 0.52041(17) 0.15431(6) 0.47158(12) 0.0463(3) Uani 1 1 d . . . . .
H37 H 0.6219 0.1532 0.4805 0.056 Uiso 1 1 calc R . . . .

loop_
_atom_site_aniso_label
_atom_site_aniso_U_11
_atom_site_aniso_U_22
_atom_site_aniso_U_33
_atom_site_aniso_U_23
_atom_site_aniso_U_13
_atom_site_aniso_U_12
P1 0.02989(14) 0.02673(14) 0.02695(14) -0.00019(10) 0.00179(11) 0.00012(11)
O1 0.0442(5) 0.0416(5) 0.0296(4) 0.0037(4) 0.0028(4) -0.0001(4)
O2 0.0638(7) 0.0437(5) 0.0287(5) -0.0062(4) 0.0033(4) -0.0019(5)
N1 0.0302(5) 0.0303(5) 0.0288(5) -0.0032(4) 0.0025(4) -0.0012(4)
C1 0.0296(5) 0.0247(5) 0.0275(5) -0.0006(4) 0.0026(4) -0.0004(4)
C2 0.0323(5) 0.0280(5) 0.0276(5) 0.0005(4) 0.0041(4) 0.0011(4)
C3 0.0353(6) 0.0297(5) 0.0311(5) 0.0040(4) 0.0041(5) 0.0023(4)
C4 0.0671(9) 0.0310(6) 0.0370(7) 0.0031(5) 0.0126(6) 0.0129(6)
C5 0.0342(6) 0.0291(5) 0.0318(6) -0.0034(4) 0.0062(4) -0.0002(4)
C6 0.0332(5) 0.0297(5) 0.0266(5) -0.0014(4) 0.0040(4) -0.0019(4)
C7 0.0435(7) 0.0386(6) 0.0319(6) 0.0002(5) 0.0090(5) 0.0079(5)
C8 0.0413(6) 0.0283(5) 0.0321(6) 0.0031(4) 0.0059(5) 0.0040(5)
C9 0.0532(9) 0.0493(8) 0.0523(9) 0.0049(7) 0.0116(7) -0.0093(7)
C10 0.0879(14) 0.0501(10) 0.0787(13) 0.0102(9) 0.0437(12) -0.0090(9)
C11 0.1203(18) 0.0459(9) 0.0544(10) 0.0186(8) 0.0426(11) 0.0197(10)
C12 0.1043(16) 0.0671(12) 0.0340(8) 0.0087(7) 0.0024(9) 0.0204(11)
C13 0.0600(9) 0.0474(8) 0.0381(7) 0.0038(6) -0.0027(6) 0.0001(7)
C14 0.0363(6) 0.0296(6) 0.0402(6) -0.0076(5) 0.0108(5) -0.0036(5)
C15 0.0723(11) 0.0535(9) 0.0420(8) -0.0150(7) 0.0011(7) 0.0143(8)
C16 0.1043(17) 0.0746(13) 0.0441(9) -0.0236(9) 0.0061(10) 0.0124(12)
C17 0.0970(15) 0.0573(10) 0.0637(11) -0.0311(9) 0.0294(11) -0.0047(10)
C18 0.0812(13) 0.0361(8) 0.0844(13) -0.0154(8) 0.0354(11) 0.0056(8)
C19 0.0617(9) 0.0325(7) 0.0563(9) -0.0046(6) 0.0170(7) 0.0051(6)
C20 0.0320(5) 0.0296(5) 0.0271(5) 0.0026(4) 0.0043(4) 0.0021(4)
C21 0.0390(7) 0.0368(6) 0.0402(7) 0.0000(5) -0.0006(5) 0.0000(5)
C22 0.0375(7) 0.0563(9) 0.0403(7) 0.0027(6) -0.0023(6) 0.0034(6)
C23 0.0452(8) 0.0527(8) 0.0472(8) 0.0138(6) 0.0045(6) 0.0168(7)
C24 0.0532(8) 0.0339(7) 0.0630(9) 0.0104(6) 0.0080(7) 0.0096(6)
C25 0.0397(7) 0.0310(6) 0.0507(8) 0.0032(5) 0.0040(6) 0.0012(5)
C26 0.0303(5) 0.0302(5) 0.0358(6) -0.0011(4) 0.0049(5) 0.0007(4)
C27 0.0416(7) 0.0388(7) 0.0398(7) -0.0048(5) 0.0081(5) 0.0021(5)
C28 0.0544(9) 0.0428(8) 0.0586(9) -0.0117(7) 0.0151(7) 0.0081(7)
C29 0.0557(9) 0.0387(7) 0.0734(11) 0.0009(7) 0.0078(8) 0.0160(7)
C30 0.0642(10) 0.0502(9) 0.0522(9) 0.0071(7) -0.0029(8) 0.0195(8)
C31 0.0523(8) 0.0419(7) 0.0393(7) 0.0003(6) 0.0019(6) 0.0114(6)
C32 0.0377(6) 0.0300(5) 0.0302(5) -0.0004(4) 0.0029(5) -0.0051(5)
C33 0.0393(7) 0.0491(8) 0.0443(7) -0.0099(6) 0.0081(6) -0.0095(6)
C34 0.0469(8) 0.0640(10) 0.0571(9) -0.0132(8) 0.0069(7) -0.0233(8)
C35 0.0696(10) 0.0445(8) 0.0489(8) -0.0090(6) 0.0057(8) -0.0248(8)
C36 0.0728(11) 0.0346(7) 0.0561(9) -0.0131(6) 0.0095(8) -0.0052(7)
C37 0.0475(8) 0.0361(7) 0.0528(8) -0.0081(6) 0.0053(6) 0.0006(6)

loop_
_atom_type_symbol
_atom_type_description
_atom_type_scat_dispersion_real
_atom_type_scat_dispersion_imag
_atom_type_scat_source
C C 0.0033 0.0016 'International Tables Vol C Tables 4.2.6.8 and 6.1.1.4'
H H 0.0000 0.0000 'International Tables Vol C Tables 4.2.6.8 and 6.1.1.4'
N N 0.0061 0.0033 'International Tables Vol C Tables 4.2.6.8 and 6.1.1.4'
O O 0.0106 0.0060 'International Tables Vol C Tables 4.2.6.8 and 6.1.1.4'
P P 0.1023 0.0942 'International Tables Vol C Tables 4.2.6.8 and 6.1.1.4'

loop_
_geom_angle_atom_site_label_1
_geom_angle_atom_site_label_2
_geom_angle_atom_site_label_3
_geom_angle
_geom_angle_site_symmetry_1
_geom_angle_site_symmetry_3
O1 P1 N1 115.02(6) . .
O1 P1 C26 109.63(6) . .
O1 P1 C32 114.43(6) . .
N1 P1 C26 110.39(6) . .
N1 P1 C32 101.53(6) . .
C32 P1 C26 105.21(6) . .
C7 O2 H2 109.5 . .
P1 N1 H1 107.9 . .
C1 N1 P1 127.88(8) . .
C1 N1 H1 107.9 . .
N1 C1 C2 108.77(9) . .
N1 C1 C6 110.06(9) . .
N1 C1 C20 110.64(9) . .
C6 C1 C2 109.78(9) . .
C6 C1 C20 107.57(9) . .
C20 C1 C2 110.01(9) . .
C1 C2 H2A 106.6 . .
C3 C2 C1 108.84(9) . .
C3 C2 H2A 106.6 . .
C7 C2 C1 113.56(10) . .
C7 C2 H2A 106.6 . .
C7 C2 C3 114.23(10) . .
C2 C3 H3 107.4 . .
C4 C3 C2 110.57(10) . .
C4 C3 H3 107.4 . .
C8 C3 C2 113.46(10) . .
C8 C3 H3 107.4 . .
C8 C3 C4 110.42(10) . .
C3 C4 H4A 108.4 . .
C3 C4 H4B 108.4 . .
H4A C4 H4B 107.5 . .
C5 C4 C3 115.35(10) . .
C5 C4 H4A 108.4 . .
C5 C4 H4B 108.4 . .
C6 C5 C4 121.42(11) . .
C6 C5 C14 120.73(11) . .
C14 C5 C4 117.84(11) . .
C1 C6 H6 117.6 . .
C5 C6 C1 124.77(11) . .
C5 C6 H6 117.6 . .
O2 C7 C2 114.12(11) . .
O2 C7 H7A 108.7 . .
O2 C7 H7B 108.7 . .
C2 C7 H7A 108.7 . .
C2 C7 H7B 108.7 . .
H7A C7 H7B 107.6 . .
C9 C8 C3 121.87(12) . .
C13 C8 C3 120.40(13) . .
C13 C8 C9 117.73(14) . .
C8 C9 H9 119.5 . .
C10 C9 C8 121.01(17) . .
C10 C9 H9 119.5 . .
C9 C10 H10 119.8 . .
C11 C10 C9 120.35(18) . .
C11 C10 H10 119.8 . .
C10 C11 H11 120.2 . .
C12 C11 C10 119.68(16) . .
C12 C11 H11 120.2 . .
C11 C12 H12 119.7 . .
C11 C12 C13 120.57(18) . .
C13 C12 H12 119.7 . .
C8 C13 C12 120.66(17) . .
C8 C13 H13 119.7 . .
C12 C13 H13 119.7 . .
C15 C14 C5 120.93(12) . .
C15 C14 C19 116.88(13) . .
C19 C14 C5 122.17(13) . .
C14 C15 H15 119.1 . .
C14 C15 C16 121.86(17) . .
C16 C15 H15 119.1 . .
C15 C16 H16 119.9 . .
C17 C16 C15 120.29(19) . .
C17 C16 H16 119.9 . .
C16 C17 H17 120.4 . .
C18 C17 C16 119.13(16) . .
C18 C17 H17 120.4 . .
C17 C18 H18 119.5 . .
C17 C18 C19 121.02(17) . .
C19 C18 H18 119.5 . .
C14 C19 C18 120.83(16) . .
C14 C19 H19 119.6 . .
C18 C19 H19 119.6 . .
C21 C20 C1 119.22(11) . .
C25 C20 C1 122.85(11) . .
C25 C20 C21 117.92(12) . .
C20 C21 H21 119.3 . .
C22 C21 C20 121.32(13) . .
C22 C21 H21 119.3 . .
C21 C22 H22 120.2 . .
C23 C22 C21 119.68(14) . .
C23 C22 H22 120.2 . .
C22 C23 H23 120.1 . .
C24 C23 C22 119.83(13) . .
C24 C23 H23 120.1 . .
C23 C24 H24 119.7 . .
C23 C24 C25 120.58(14) . .
C25 C24 H24 119.7 . .
C20 C25 C24 120.65(13) . .
C20 C25 H25 119.7 . .
C24 C25 H25 119.7 . .
C27 C26 P1 120.31(10) . .
C27 C26 C31 118.81(12) . .
C31 C26 P1 120.84(10) . .
C26 C27 H27 119.9 . .
C26 C27 C28 120.28(14) . .
C28 C27 H27 119.9 . .
C27 C28 H28 119.9 . .
C29 C28 C27 120.26(14) . .
C29 C28 H28 119.9 . .
C28 C29 H29 119.9 . .
C30 C29 C28 120.12(14) . .
C30 C29 H29 119.9 . .
C29 C30 H30 120.0 . .
C29 C30 C31 120.08(15) . .
C31 C30 H30 120.0 . .
C26 C31 C30 120.44(14) . .
C26 C31 H31 119.8 . .
C30 C31 H31 119.8 . .
C33 C32 P1 119.26(10) . .
C33 C32 C37 118.66(12) . .
C37 C32 P1 121.95(10) . .
C32 C33 H33 119.9 . .
C34 C33 C32 120.26(15) . .
C34 C33 H33 119.9 . .
C33 C34 H34 119.8 . .
C35 C34 C33 120.45(16) . .
C35 C34 H34 119.8 . .
C34 C35 H35 119.9 . .
C34 C35 C36 120.21(14) . .
C36 C35 H35 119.9 . .
C35 C36 H36 120.1 . .
C35 C36 C37 119.88(15) . .
C37 C36 H36 120.1 . .
C32 C37 H37 119.7 . .
C36 C37 C32 120.54(15) . .
C36 C37 H37 119.7 . .

loop_
_geom_bond_atom_site_label_1
_geom_bond_atom_site_label_2
_geom_bond_distance
_geom_bond_site_symmetry_2
P1 O1 1.4815(9) .
P1 N1 1.6361(11) .
P1 C26 1.8122(12) .
P1 C32 1.8071(12) .
O2 H2 0.86(2) .
O2 C7 1.4268(18) .
N1 H1 0.8600 .
N1 C1 1.4790(15) .
C1 C2 1.5595(16) .
C1 C6 1.5137(16) .
C1 C20 1.5354(16) .
C2 H2A 0.9800 .
C2 C3 1.5396(16) .
C2 C7 1.5356(17) .
C3 H3 0.9800 .
C3 C4 1.5364(18) .
C3 C8 1.5135(17) .
C4 H4A 0.9700 .
C4 H4B 0.9700 .
C4 C5 1.5013(18) .
C5 C6 1.3299(16) .
C5 C14 1.4888(17) .
C6 H6 0.9300 .
C7 H7A 0.9700 .
C7 H7B 0.9700 .
C8 C9 1.388(2) .
C8 C13 1.3845(19) .
C9 H9 0.9300 .
C9 C10 1.385(2) .
C10 H10 0.9300 .
C10 C11 1.364(3) .
C11 H11 0.9300 .
C11 C12 1.363(3) .
C12 H12 0.9300 .
C12 C13 1.390(2) .
C13 H13 0.9300 .
C14 C15 1.384(2) .
C14 C19 1.3886(19) .
C15 H15 0.9300 .
C15 C16 1.384(2) .
C16 H16 0.9300 .
C16 C17 1.368(3) .
C17 H17 0.9300 .
C17 C18 1.359(3) .
C18 H18 0.9300 .
C18 C19 1.393(2) .
C19 H19 0.9300 .
C20 C21 1.3938(17) .
C20 C25 1.3859(17) .
C21 H21 0.9300 .
C21 C22 1.3847(19) .
C22 H22 0.9300 .
C22 C23 1.378(2) .
C23 H23 0.9300 .
C23 C24 1.372(2) .
C24 H24 0.9300 .
C24 C25 1.3869(19) .
C25 H25 0.9300 .
C26 C27 1.3884(18) .
C26 C31 1.3894(18) .
C27 H27 0.9300 .
C27 C28 1.389(2) .
C28 H28 0.9300 .
C28 C29 1.376(2) .
C29 H29 0.9300 .
C29 C30 1.371(2) .
C30 H30 0.9300 .
C30 C31 1.391(2) .
C31 H31 0.9300 .
C32 C33 1.3906(19) .
C32 C37 1.3916(19) .
C33 H33 0.9300 .
C33 C34 1.385(2) .
C34 H34 0.9300 .
C34 C35 1.365(3) .
C35 H35 0.9300 .
C35 C36 1.380(3) .
C36 H36 0.9300 .
C36 C37 1.384(2) .
C37 H37 0.9300 .
